data_4509977
loop_
_publ_author_name
'Hu, Bin'
'Tao, Tao'
'Bin, Zheng-Yang'
'Peng, Yu-Xin'
'Ma, Bin-Bin'
'Huang, Wei'

_publ_section_title
;
 Architectural Diversity for Anion-Mediated Self-Assembly of Four Pairs of
 Silver(I) Polymeric Isomers Having Linear andV-Shaped
 Imidazole/Thiophene/Imidazole Bridging Spacers
;
_journal_issue 1
_journal_name_full 'Crystal Growth &amp; Design'
_journal_page_first 300
_journal_paper_doi 10.1021/cg401581q
_journal_volume 14
_journal_year 2014
_chemical_formula_moiety 'C20 H16 Ag2 N9 O3 S2, N O3'
_chemical_formula_sum 'C20 H16 Ag2 N10 O6 S2'
_chemical_formula_weight 772.29
_chemical_name_systematic
; 
 ? 
;
_space_group_IT_number 13
_symmetry_cell_setting monoclinic
_symmetry_space_group_name_Hall '-P 2yc'
_symmetry_space_group_name_H-M 'P 1 2/c 1'
_atom_sites_solution_hydrogens geom
_atom_sites_solution_primary direct
_atom_sites_solution_secondary difmap
_audit_creation_method SHELXL-97
_cell_angle_alpha 90.00
_cell_angle_beta 110.680(3)
_cell_angle_gamma 90.00
_cell_formula_units_Z 2
_cell_length_a 13.254(2)
_cell_length_b 7.3495(13)
_cell_length_c 13.555(2)
_cell_measurement_reflns_used 2418
_cell_measurement_temperature 291(2)
_cell_measurement_theta_max 25.5595
_cell_measurement_theta_min 2.7715
_cell_volume 1235.3(3)
_computing_cell_refinement SMART
_computing_data_collection 'SMART (Bruker 2000)'
_computing_data_reduction 'SAINT (Bruker 2000)'
_computing_molecular_graphics SHELXTL
_computing_publication_material SHELXTL
_computing_structure_refinement 'SHELXL-97 (Sheldrick, 1997)'
_computing_structure_solution 'SHELXS-97 (Sheldrick, 1990)'
_diffrn_ambient_temperature 291(2)
_diffrn_measured_fraction_theta_full 0.999
_diffrn_measured_fraction_theta_max 0.999
_diffrn_measurement_device_type 'Bruker Smart Apex CCD area detector'
_diffrn_measurement_method '\f and \w scans'
_diffrn_radiation_monochromator graphite
_diffrn_radiation_source 'fine-focus sealed tube'
_diffrn_radiation_type MoK\a
_diffrn_radiation_wavelength 0.71073
_diffrn_reflns_av_R_equivalents 0.0269
_diffrn_reflns_av_sigmaI/netI 0.0254
_diffrn_reflns_limit_h_max 12
_diffrn_reflns_limit_h_min -15
_diffrn_reflns_limit_k_max 8
_diffrn_reflns_limit_k_min -8
_diffrn_reflns_limit_l_max 16
_diffrn_reflns_limit_l_min -10
_diffrn_reflns_number 6575
_diffrn_reflns_theta_full 24.99
_diffrn_reflns_theta_max 24.99
_diffrn_reflns_theta_min 1.64
_exptl_absorpt_coefficient_mu 1.816
_exptl_absorpt_correction_T_max 0.8684
_exptl_absorpt_correction_T_min 0.8393
_exptl_absorpt_correction_type multi-scan
_exptl_absorpt_process_details 'SADABS, Bruker(2000)'
_exptl_crystal_colour colorless
_exptl_crystal_density_diffrn 2.076
_exptl_crystal_density_method 'not measured'
_exptl_crystal_description block
_exptl_crystal_F_000 760
_exptl_crystal_size_max 0.10
_exptl_crystal_size_mid 0.10
_exptl_crystal_size_min 0.08
_refine_diff_density_max 2.705
_refine_diff_density_min -2.541
_refine_diff_density_rms 0.170
_refine_ls_extinction_method none
_refine_ls_goodness_of_fit_ref 1.142
_refine_ls_hydrogen_treatment constr
_refine_ls_matrix_type full
_refine_ls_number_parameters 177
_refine_ls_number_reflns 2178
_refine_ls_number_restraints 12
_refine_ls_restrained_S_all 1.186
_refine_ls_R_factor_all 0.0689
_refine_ls_R_factor_gt 0.0601
_refine_ls_shift/su_max 0.000
_refine_ls_shift/su_mean 0.000
_refine_ls_structure_factor_coef Fsqd
_refine_ls_weighting_details 'calc w=1/[\s^2^(Fo^2^)+(0.0927P)^2^+4.8772P] where P=(Fo^2^+2Fc^2^)/3'
_refine_ls_weighting_scheme calc
_refine_ls_wR_factor_gt 0.1664
_refine_ls_wR_factor_ref 0.1729
_reflns_number_gt 1826
_reflns_number_total 2178
_reflns_threshold_expression >2sigma(I)
_cod_data_source_file cg401581q_si_002.cif
_cod_data_source_block 3
_cod_depositor_comments
;
The following automatic conversions were performed:

'_symmetry_cell_setting' value 'Monoclinic' changed to 'monoclinic'
according to
/usr/data/users/saulius/automatic-downloads/current/ACS/lib/dictionaries/cif_core.dic
dictionary named 'cif_core.dic' version 2.4.2 from 2011-04-26.

Automatic conversion script
Id: cif_fix_values 2281 2013-09-26 08:29:07Z andrius 
;
_cod_original_cell_volume 1235.3(4)
_cod_original_sg_symbol_H-M 'P 2/c'
_cod_database_code 4509977

loop_
_symmetry_equiv_pos_as_xyz
'x, y, z'
'-x, y, -z+1/2'
'-x, -y, -z'
'x, -y, z-1/2'

loop_
_atom_site_label
_atom_site_type_symbol
_atom_site_fract_x
_atom_site_fract_y
_atom_site_fract_z
_atom_site_U_iso_or_equiv
_atom_site_adp_type
_atom_site_occupancy
_atom_site_symmetry_multiplicity
_atom_site_calc_flag
_atom_site_refinement_flags
Ag1 Ag 0.5000 1.15200(12) 0.2500 0.0495(3) Uani 1 2 d S
Ag2 Ag 1.0000 0.0000 0.0000 0.0518(3) Uani 1 2 d S
C1 C 0.6151(6) 0.9968(10) 0.1026(6) 0.0391(16) Uani 1 1 d .
H1 H 0.6133 0.8792 0.1272 0.047 Uiso 1 1 calc R
C2 C 0.5941(6) 1.2841(11) 0.0783(7) 0.0496(19) Uani 1 1 d .
H2 H 0.5746 1.4039 0.0847 0.059 Uiso 1 1 calc R
C3 C 0.6450(7) 1.2287(11) 0.0149(7) 0.0509(19) Uani 1 1 d .
H3 H 0.6663 1.3003 -0.0309 0.061 Uiso 1 1 calc R
C4 C 0.7086(5) 0.9267(9) -0.0232(6) 0.0373(15) Uani 1 1 d .
C5 C 0.7282(6) 0.9680(10) -0.1120(6) 0.0411(16) Uani 1 1 d .
H5 H 0.7101 1.0782 -0.1477 0.049 Uiso 1 1 calc R
C6 C 0.7798(6) 0.8219(10) -0.1438(6) 0.0422(17) Uani 1 1 d .
H6 H 0.8004 0.8264 -0.2026 0.051 Uiso 1 1 calc R
C7 C 0.7958(6) 0.6769(10) -0.0803(6) 0.0392(16) Uani 1 1 d .
C8 C 0.8384(7) 0.4469(13) -0.1920(6) 0.055(2) Uani 1 1 d .
H8 H 0.8067 0.5035 -0.2570 0.067 Uiso 1 1 calc R
C9 C 0.8925(7) 0.2875(13) -0.1727(7) 0.057(2) Uani 1 1 d .
H9 H 0.9045 0.2142 -0.2234 0.069 Uiso 1 1 calc R
C10 C 0.8940(6) 0.3814(10) -0.0236(6) 0.0417(17) Uani 1 1 d .
H10 H 0.9055 0.3890 0.0481 0.050 Uiso 1 1 calc R
N1 N 0.5746(5) 1.1402(8) 0.1328(5) 0.0429(14) Uani 1 1 d .
N2 N 0.6598(5) 1.0437(8) 0.0306(5) 0.0393(13) Uani 1 1 d .
N3 N 0.8395(5) 0.5088(9) -0.0953(5) 0.0423(15) Uani 1 1 d .
N4 N 0.9276(5) 0.2499(9) -0.0656(5) 0.0446(15) Uani 1 1 d .
N5 N 1.0000 0.157(2) 0.2500 0.0986(19) Uani 1 2 d S
N6 N 0.5000 0.623(2) 0.2500 0.0986(19) Uani 1 2 d SU
O1 O 1.0000 0.3165(18) 0.2500 0.136(6) Uani 1 2 d S
O2 O 0.9299(8) 0.0710(12) 0.1818(7) 0.1007(19) Uani 1 1 d .
O3 O 0.4234(11) 0.5231(19) 0.2090(11) 0.165(5) Uani 1 1 d U
O4 O 0.5000 0.7798(18) 0.2500 0.1007(19) Uani 1 2 d SU
S1 S 0.75084(17) 0.7109(3) 0.02332(15) 0.0461(5) Uani 1 1 d .

loop_
_atom_site_aniso_label
_atom_site_aniso_U_11
_atom_site_aniso_U_22
_atom_site_aniso_U_33
_atom_site_aniso_U_23
_atom_site_aniso_U_13
_atom_site_aniso_U_12
Ag1 0.0441(5) 0.0591(6) 0.0492(5) 0.000 0.0213(4) 0.000
Ag2 0.0394(5) 0.0435(5) 0.0647(6) 0.0010(4) 0.0088(4) 0.0066(3)
C1 0.040(4) 0.039(4) 0.039(4) -0.003(3) 0.014(3) -0.006(3)
C2 0.047(4) 0.038(4) 0.065(5) -0.002(4) 0.022(4) 0.005(3)
C3 0.057(5) 0.035(4) 0.065(5) 0.005(4) 0.028(4) -0.003(3)
C4 0.030(3) 0.036(4) 0.043(4) 0.001(3) 0.009(3) -0.002(3)
C5 0.035(4) 0.040(4) 0.044(4) 0.003(3) 0.009(3) 0.000(3)
C6 0.035(4) 0.052(4) 0.039(4) 0.001(3) 0.014(3) 0.001(3)
C7 0.032(4) 0.044(4) 0.038(4) -0.001(3) 0.006(3) 0.000(3)
C8 0.059(5) 0.065(5) 0.041(4) 0.004(4) 0.017(4) 0.016(4)
C9 0.059(5) 0.058(5) 0.059(5) -0.003(4) 0.025(4) 0.013(4)
C10 0.038(4) 0.042(4) 0.037(4) 0.000(3) 0.005(3) 0.004(3)
N1 0.040(3) 0.046(4) 0.043(3) -0.004(3) 0.015(3) -0.001(3)
N2 0.037(3) 0.037(3) 0.041(3) -0.003(3) 0.011(3) -0.004(3)
N3 0.035(3) 0.049(4) 0.037(3) -0.002(3) 0.007(3) 0.005(3)
N4 0.038(3) 0.042(4) 0.051(4) 0.003(3) 0.013(3) 0.002(3)
N5 0.122(5) 0.075(4) 0.079(4) 0.000 0.011(3) 0.000
N6 0.122(5) 0.075(4) 0.079(4) 0.000 0.011(3) 0.000
O1 0.164(15) 0.060(8) 0.154(14) 0.000 0.017(11) 0.000
O2 0.124(5) 0.077(4) 0.081(4) 0.0000(11) 0.010(3) -0.0010(11)
O3 0.134(8) 0.151(8) 0.154(8) 0.049(6) -0.019(7) -0.051(6)
O4 0.124(5) 0.077(4) 0.081(4) 0.0000(11) 0.010(3) -0.0010(11)
S1 0.0572(12) 0.0398(10) 0.0447(11) 0.0043(8) 0.0221(9) 0.0060(9)

loop_
_atom_type_symbol
_atom_type_description
_atom_type_scat_dispersion_real
_atom_type_scat_dispersion_imag
_atom_type_scat_source
C C 0.0033 0.0016 'International Tables Vol C Tables 4.2.6.8 and 6.1.1.4'
H H 0.0000 0.0000 'International Tables Vol C Tables 4.2.6.8 and 6.1.1.4'
O O 0.0106 0.0060 'International Tables Vol C Tables 4.2.6.8 and 6.1.1.4'
N N 0.0061 0.0033 'International Tables Vol C Tables 4.2.6.8 and 6.1.1.4'
S S 0.1246 0.1234 'International Tables Vol C Tables 4.2.6.8 and 6.1.1.4'
Ag Ag -0.8971 1.1015 'International Tables Vol C Tables 4.2.6.8 and 6.1.1.4'

loop_
_geom_angle_atom_site_label_1
_geom_angle_atom_site_label_2
_geom_angle_atom_site_label_3
_geom_angle
_geom_angle_site_symmetry_1
_geom_angle_site_symmetry_3
N1 Ag1 N1 175.4(3) . 2_655
N1 Ag1 O4 87.69(17) . .
N1 Ag1 O4 87.69(17) 2_655 .
N4 Ag2 N4 180.0(6) . 3_755
N4 Ag2 O2 88.2(2) . .
N4 Ag2 O2 91.8(2) 3_755 .
N1 C1 N2 110.6(6) . .
N1 C1 H1 124.7 . .
N2 C1 H1 124.7 . .
C3 C2 N1 110.4(7) . .
C3 C2 H2 124.8 . .
N1 C2 H2 124.8 . .
C2 C3 N2 106.2(7) . .
C2 C3 H3 126.9 . .
N2 C3 H3 126.9 . .
C5 C4 N2 125.9(7) . .
C5 C4 S1 113.1(6) . .
N2 C4 S1 121.0(5) . .
C4 C5 C6 111.4(7) . .
C4 C5 H5 124.3 . .
C6 C5 H5 124.3 . .
C7 C6 C5 113.0(7) . .
C7 C6 H6 123.5 . .
C5 C6 H6 123.5 . .
C6 C7 N3 125.8(7) . .
C6 C7 S1 112.7(6) . .
N3 C7 S1 121.4(5) . .
C9 C8 N3 105.9(7) . .
C9 C8 H8 127.0 . .
N3 C8 H8 127.0 . .
C8 C9 N4 109.5(7) . .
C8 C9 H9 125.2 . .
N4 C9 H9 125.2 . .
N4 C10 N3 112.5(7) . .
N4 C10 H10 123.8 . .
N3 C10 H10 123.8 . .
C1 N1 C2 106.0(6) . .
C1 N1 Ag1 127.5(5) . .
C2 N1 Ag1 126.4(5) . .
C1 N2 C3 106.7(6) . .
C1 N2 C4 127.6(6) . .
C3 N2 C4 125.6(6) . .
C10 N3 C8 106.1(6) . .
C10 N3 C7 130.0(6) . .
C8 N3 C7 123.9(6) . .
C10 N4 C9 105.9(7) . .
C10 N4 Ag2 130.2(5) . .
C9 N4 Ag2 123.2(5) . .
O1 N5 O2 120.8(8) . .
O1 N5 O2 120.8(8) . 2_755
O2 N5 O2 118.4(15) . 2_755
O4 N6 O3 127.0(9) . .
O4 N6 O3 127.0(9) . 2_655
O3 N6 O3 106.1(19) . 2_655
N5 O2 Ag2 109.8(6) . .
N6 O4 Ag1 180.000(3) . .
C4 S1 C7 89.8(4) . .

loop_
_geom_bond_atom_site_label_1
_geom_bond_atom_site_label_2
_geom_bond_distance
_geom_bond_site_symmetry_2
Ag1 N1 2.149(6) .
Ag1 N1 2.149(6) 2_655
Ag1 O4 2.736(13) .
Ag2 N4 2.117(6) .
Ag2 N4 2.117(6) 3_755
Ag2 O2 2.971(10) .
C1 N1 1.313(9) .
C1 N2 1.353(10) .
C1 H1 0.9300 .
C2 C3 1.331(12) .
C2 N1 1.366(10) .
C2 H2 0.9300 .
C3 N2 1.380(10) .
C3 H3 0.9300 .
C4 C5 1.352(11) .
C4 N2 1.422(9) .
C4 S1 1.726(7) .
C5 C6 1.420(11) .
C5 H5 0.9300 .
C6 C7 1.339(10) .
C6 H6 0.9300 .
C7 N3 1.410(9) .
C7 S1 1.727(7) .
C8 C9 1.351(12) .
C8 N3 1.382(10) .
C8 H8 0.9300 .
C9 N4 1.387(11) .
C9 H9 0.9300 .
C10 N4 1.280(10) .
C10 N3 1.359(10) .
C10 H10 0.9300 .
N5 O1 1.176(17) .
N5 O2 1.227(11) .
N5 O2 1.227(11) 2_755
N6 O4 1.156(18) .
N6 O3 1.215(14) .
N6 O3 1.215(14) 2_655
